data_2009101
loop_
_publ_author_name
'Friese, K.'
'Madariaga, G.'
'Breczewski, T.'

_publ_section_title
;
 Tl~2~MoO~4~ at 350K
;
_journal_issue 11
_journal_name_full 'Acta Crystallographica Section C'
_journal_page_first 1753
_journal_page_last 1755
_journal_paper_doi 10.1107/S0108270199008616
_journal_volume 55
_journal_year 1999
_chemical_formula_iupac 'Tl2 Mo O4'
_chemical_formula_structural Tl2(MoO4)
_chemical_formula_sum 'Mo O4 Tl2'
_chemical_formula_weight 568.68
_chemical_name_common 'Thallium Molybdate'
_chemical_name_systematic
;
Dithallium molybdate
;
_space_group_IT_number 164
_symmetry_cell_setting trigonal
_symmetry_space_group_name_Hall '-P 3 2"'
_symmetry_space_group_name_H-M 'P -3 m 1'
_cell_angle_alpha 90.00
_cell_angle_beta 90.00
_cell_angle_gamma 120.00
_cell_formula_units_Z 2
_cell_length_a 6.2660(10)
_cell_length_b 6.2660(10)
_cell_length_c 8.103(2)
_cell_measurement_reflns_used 2313
_cell_measurement_temperature 350.0(10)
_cell_measurement_theta_max 26
_cell_measurement_theta_min 2
_cell_volume 275.52(9)
_computing_cell_refinement EXPOSE
_computing_data_collection 'EXPOSE (Stoe, 1997)'
_computing_data_reduction 'X-RED (Stoe, 1998)'
_computing_molecular_graphics 'ORTEP3 for Windows (Farrugia, 1996)'
_computing_structure_refinement 'SHELXL93 (Sheldrick, 1993)'
_diffrn_ambient_temperature 350.0(10)
_diffrn_measured_fraction_theta_full 0.988
_diffrn_measured_fraction_theta_max 0.988
_diffrn_measurement_device_type 'Stoe IPDS'
_diffrn_measurement_method 'Imaging plate'
_diffrn_radiation_monochromator graphite
_diffrn_radiation_source 'fine-focus sealed tube'
_diffrn_radiation_type MoK\a
_diffrn_radiation_wavelength 0.71073
_diffrn_reflns_av_R_equivalents 0.115
_diffrn_reflns_av_sigmaI/netI 0.052
_diffrn_reflns_limit_h_max 7
_diffrn_reflns_limit_h_min -7
_diffrn_reflns_limit_k_max 7
_diffrn_reflns_limit_k_min -7
_diffrn_reflns_limit_l_max 9
_diffrn_reflns_limit_l_min -9
_diffrn_reflns_number 2008
_diffrn_reflns_theta_full 25.99
_diffrn_reflns_theta_max 26
_diffrn_reflns_theta_min 2.51
_diffrn_standards_decay_% 1
_diffrn_standards_number 50
_exptl_absorpt_coefficient_mu 60.489
_exptl_absorpt_correction_T_max 0.041
_exptl_absorpt_correction_T_min 0.005
_exptl_absorpt_correction_type gaussian
_exptl_absorpt_process_details 'X-RED (Stoe, 1998)'
_exptl_crystal_colour yellow
_exptl_crystal_density_diffrn 6.855
_exptl_crystal_density_meas ?
_exptl_crystal_description irregular
_exptl_crystal_F_000 472
_exptl_crystal_size_max 0.10
_exptl_crystal_size_mid 0.10
_exptl_crystal_size_min 0.05
_refine_diff_density_max 1.306
_refine_diff_density_min -1.078
_refine_ls_extinction_coef 0.0031(10)
_refine_ls_extinction_method 'SHELXL93 (Sheldrick, 1993)'
_refine_ls_goodness_of_fit_ref 1.053
_refine_ls_hydrogen_treatment none
_refine_ls_matrix_type full
_refine_ls_number_parameters 21
_refine_ls_number_reflns 237
_refine_ls_number_restraints 0
_refine_ls_restrained_S_all 1.053
_refine_ls_R_factor_all 0.046
_refine_ls_R_factor_gt 0.039
_refine_ls_shift/su_max <0.001
_refine_ls_shift/su_mean 0.000
_refine_ls_structure_factor_coef Fsqd
_refine_ls_weighting_details 'w = 1/[\s^2^(Fo^2^)+(0.0468P)^2^] where P=(Fo^2^+2Fc^2^)/3'
_refine_ls_weighting_scheme calc
_refine_ls_wR_factor_ref 0.092
_reflns_number_gt 200
_reflns_number_total 237
_reflns_threshold_expression I>4\s(I)
_cod_data_source_file br1242.cif
_cod_data_source_block tmo350
_cod_depositor_comments
;
The following automatic conversions were performed:

'_exptl_absorpt_correction_type' value 'Gaussian' changed to
'gaussian' according to
/home/saulius/struct/CIF-dictionaries/cif_core.dic dictionary named
'cif_core.dic' version 2.4.1 from 2010-06-29.

Automatic conversion script
Id: cif_fix_values 1715 2011-07-08 13:25:40Z adriana 

The following automatic conversions were performed:

'_exptl_crystal_density_meas' value 'not measured' was changed to '?'
- the value is perceived as not measured.

Automatic conversion script
Id: cif_fix_values 3008 2015-01-20 13:52:24Z robertas 

The following automatic conversions were performed:

'_refine_ls_weighting_scheme' value 'calc w =
1/[\s^2^(Fo^2^)+(0.0468P)^2^] where P=(Fo^2^+2Fc^2^)/3' was changed
to 'calc'. New tag '_refine_ls_weighting_details' was created. The
value of the new tag was set to 'w = 1/[\s^2^(Fo^2^)+(0.0468P)^2^]
where P=(Fo^2^+2Fc^2^)/3'.

Automatic conversion script
Id: cif_fix_values 3143 2015-03-26 13:38:13Z robertas 
;
_cod_database_code 2009101
_cod_database_fobs_code 2009101

loop_
_symmetry_equiv_pos_as_xyz
'x, y, z'
'-y, x-y, z'
'-x+y, -x, z'
'y, x, -z'
'x-y, -y, -z'
'-x, -x+y, -z'
'-x, -y, -z'
'y, -x+y, -z'
'x-y, x, -z'
'-y, -x, z'
'-x+y, y, z'
'x, x-y, z'

loop_
_atom_site_label
_atom_site_fract_x
_atom_site_fract_y
_atom_site_fract_z
_atom_site_U_iso_or_equiv
_atom_site_adp_type
_atom_site_calc_flag
_atom_site_refinement_flags
_atom_site_occupancy
_atom_site_disorder_assembly
_atom_site_disorder_group
_atom_site_type_symbol
Tl1 0 0 0 .0444(5) Uani d S 1 . . Tl
Tl2 0 0 0.5 .0620(6) Uani d S 1 . . Tl
Tl3 0.666666666666667 0.333333333333333 0.17374(10) .0568(5) Uani d S 1 . . Tl
Mo 0.666666666666667 0.333333333333333 0.6878(2) .0346(6) Uani d S 1 . . Mo
O1 0.666666666666667 0.333333333333333 0.478(2) .094(7) Uani d S 1 . . O
O2 0.1852(9) -0.1852(9) 0.2350(15) .100(4) Uani d S 1 . . O

loop_
_atom_site_aniso_label
_atom_site_aniso_U_11
_atom_site_aniso_U_22
_atom_site_aniso_U_33
_atom_site_aniso_U_12
_atom_site_aniso_U_13
_atom_site_aniso_U_23
Tl1 .0453(6) .0453(6) .0425(8) .0226(3) 0 0
Tl2 .0731(8) .0731(8) .0399(8) .0366(4) 0 0
Tl3 .0659(7) .0659(7) .0385(7) .0329(3) 0 0
Mo .0361(9) .0361(9) .0316(9) .0181(4) 0 0
O1 .124(11) .124(11) .034(9) .062(5) 0 0
O2 .137(10) .137(10) .080(8) .108(10) -.014(3) .014(3)

loop_
_atom_type_symbol
_atom_type_description
_atom_type_scat_dispersion_real
_atom_type_scat_dispersion_imag
_atom_type_scat_source
Tl Tl -2.8358 9.6688 'International Tables Vol C Tables 4.2.6.8 and 6.1.1.4'
Mo Mo -1.6832 0.6857 'International Tables Vol C Tables 4.2.6.8 and 6.1.1.4'
O O 0.0106 0.0060 'International Tables Vol C Tables 4.2.6.8 and 6.1.1.4'

loop_
_geom_angle_atom_site_label_1
_geom_angle_atom_site_label_2
_geom_angle_atom_site_label_3
_geom_angle_site_symmetry_1
_geom_angle_site_symmetry_3
_geom_angle
_geom_angle_publ_flag
O2 Tl1 O2 . 7 180.0(4) yes
O2 Tl1 O2 . 2 77.9(4) yes
O2 Tl1 O2 . 8 102.1(4) yes
O2 Tl1 O2 . 3 77.9(4) no
O2 Tl1 O2 . 9 102.1(4) no
O2 Tl1 O2 12 4 102.1(4) no
O2 Tl2 O2 . 7_556 180.0(4) n
O2 Tl2 O2 . 2 72.6(4) yes
O2 Tl2 O2 . 8_556 107.4(4) yes
O2 Tl2 O1 . . 67.9(4) yes
O2 Tl2 O1 . 1_455 130.3(4) yes
O2 Tl2 O1 . 7_666 112.1(4) yes
O2 Tl2 O1 . 7_656 49.7(4) yes
O1 Mo O2 . 7_656 111.3(4) yes
O1 Mo O2 . 8_666 111.3(4) no
O1 Mo O2 . 9_556 111.3(4) no
O2 Mo O2 7_656 9_556 107.6(4) yes

loop_
_geom_bond_atom_site_label_1
_geom_bond_atom_site_label_2
_geom_bond_site_symmetry_2
_geom_bond_distance
_geom_bond_publ_flag
Tl1 O2 . 2.769(10) yes
Tl1 O2 7 2.769(10) n
Tl1 O2 2 2.769(10) n
Tl1 O2 8 2.769(10) n
Tl1 O2 3 2.769(10) n
Tl1 O2 9 2.769(10) n
Tl2 O2 . 2.941(10) yes
Tl2 O2 7_556 2.941(10) n
Tl2 O2 2 2.941(10) n
Tl2 O2 8_556 2.941(10) n
Tl2 O2 3 2.941(10) n
Tl2 O2 9_556 2.941(10) n
Tl2 O1 . 3.622(10) yes
Tl2 O1 1_455 3.622(10) n
Tl2 O1 1_445 3.622(10) n
Tl2 O1 7_666 3.622(10) n
Tl2 O1 7_656 3.622(10) n
Tl2 O1 7_556 3.622(10) n
Tl3 O1 . 2.467(16) yes
Tl3 O2 . 3.178(16) yes
Tl3 O2 1_665 3.178(16) n
Tl3 O2 2_655 3.178(16) n
Tl3 O2 2 3.178(16) n
Tl3 O2 3_665 3.178(16) n
Tl3 O2 3_655 3.178(16) n
Tl3 O2 7_655 3.682(16) yes
Tl3 O2 8_665 3.682(16) n
Tl3 O2 9 3.682(16) n
Mo O1 . 1.699(16) yes
Mo O2 7_656 1.725(16) yes
Mo O2 8_666 1.725(16) n
Mo O2 9_556 1.725(16) n
O1 O2 7_656 2.83(2) yes
O1 O2 8_666 2.83(2) no
O1 O2 9_556 2.83(2) no
O2 O2 3_655 2.78(2) yes
O2 O2 2_545 2.78(2) no
